data_7714461
loop_
_publ_author_name
'Xia, Jun'
'Si, Jincheng'
'Zhou, Kang'
'Xia, Hai-Lun'
'Zhang, Jian'
'Xu, Yingqian'
'Wang, Lei'
'Liu, Xiao-Yuan'

_publ_section_title
;
 Carboxyl Position Directed Structure Diversity in
 Zirconium-Tricarboxylate Frameworks
;
_journal_name_full 'Dalton Transactions'
_journal_paper_doi 10.1039/D3DT03348A
_journal_year 2023
_chemical_formula_moiety 'C80 H51 N6 O35 S3 Zr6, 3(C2 H8 N)'
_chemical_formula_sum 'C86 H75 N9 O35 S3 Zr6'
_chemical_formula_weight 2438.05
_chemical_name_systematic HIAM-4034
_space_group_crystal_system trigonal
_space_group_IT_number 155
_space_group_name_Hall 'R 3 2"'
_space_group_name_H-M_alt 'R 3 2 :H'
_atom_sites_solution_hydrogens mixed
_atom_sites_solution_primary dual
_audit_creation_date 2023-03-08
_audit_creation_method
;
Olex2 1.3
(compiled 2020.11.12 svn.r5f609507 for OlexSys, GUI svn.r6408)
;
_audit_update_record
;
2023-06-11 deposited with the CCDC.	2023-11-13 downloaded from the CCDC.
;
_cell_angle_alpha 90
_cell_angle_beta 90
_cell_angle_gamma 120
_cell_formula_units_Z 9
_cell_length_a 32.5504(6)
_cell_length_b 32.5504(6)
_cell_length_c 40.8188(13)
_cell_measurement_reflns_used 9995
_cell_measurement_temperature 193.15
_cell_measurement_theta_max 57.207
_cell_measurement_theta_min 2.325
_cell_volume 37454.5(15)
_computing_cell_refinement 'SAINT V8.40B (?, 2016)'
_computing_data_collection 'APEX4 V2022.1-1 (Bruker, 2022)'
_computing_data_reduction 'SAINT V8.40B (?, 2016)'
_computing_molecular_graphics 'Olex2 1.3 (Dolomanov et al., 2009)'
_computing_publication_material 'Olex2 1.3 (Dolomanov et al., 2009)'
_computing_structure_refinement 'SHELXL 2017/1 (Sheldrick, 2015)'
_computing_structure_solution 'SHELXT 2018/2 (Sheldrick, 2018)'
_diffrn_ambient_temperature 193.15
_diffrn_detector_area_resol_mean 7.41
_diffrn_detector_type 'Bruker PHOTON II'
_diffrn_measured_fraction_theta_full 0.999
_diffrn_measured_fraction_theta_max 0.999
_diffrn_measurement_device 'four-circle diffractometer'
_diffrn_measurement_device_type 'Bruker D8 VENTURE Metaljet PHOTON II'
_diffrn_measurement_method '\w and \f shutterless scans'
_diffrn_measurement_specimen_support 'nylon loop'
_diffrn_radiation_type GaK\a
_diffrn_radiation_wavelength 1.34139
_diffrn_reflns_av_R_equivalents 0.1097
_diffrn_reflns_av_unetI/netI 0.0770
_diffrn_reflns_Laue_measured_fraction_full 0.999
_diffrn_reflns_Laue_measured_fraction_max 0.999
_diffrn_reflns_limit_h_max 38
_diffrn_reflns_limit_h_min -39
_diffrn_reflns_limit_k_max 35
_diffrn_reflns_limit_k_min -39
_diffrn_reflns_limit_l_max 49
_diffrn_reflns_limit_l_min -46
_diffrn_reflns_number 96445
_diffrn_reflns_point_group_measured_fraction_full 0.999
_diffrn_reflns_point_group_measured_fraction_max 0.999
_diffrn_reflns_theta_full 53.594
_diffrn_reflns_theta_max 53.907
_diffrn_reflns_theta_min 3.730
_diffrn_source_current 2.86
_diffrn_source_power 0.1993134
_diffrn_source_voltage 69.69
_exptl_absorpt_coefficient_mu 2.515
_exptl_absorpt_correction_T_max 0.7224
_exptl_absorpt_correction_T_min 0.6594
_exptl_absorpt_correction_type multi-scan
_exptl_absorpt_process_details
;
SADABS-2016/2 (Bruker,2016/2) was used for absorption correction.
wR2(int) was 0.1348 before and 0.0984 after correction.
The Ratio of minimum to maximum transmission is 0.9128.
The \l/2 correction factor is Not present.
;
_exptl_crystal_density_diffrn 0.973
_exptl_crystal_description block
_exptl_crystal_F_000 10998
_exptl_crystal_size_max 0.13
_exptl_crystal_size_mid 0.11
_exptl_crystal_size_min 0.1
_refine_diff_density_max 0.608
_refine_diff_density_min -0.514
_refine_diff_density_rms 0.068
_refine_ls_abs_structure_details
;
 Refined as an inversion twin.
;
_refine_ls_abs_structure_Flack 0.08(2)
_refine_ls_extinction_method none
_refine_ls_goodness_of_fit_ref 0.982
_refine_ls_hydrogen_treatment constr
_refine_ls_matrix_type full
_refine_ls_number_parameters 733
_refine_ls_number_reflns 15232
_refine_ls_number_restraints 469
_refine_ls_restrained_S_all 1.028
_refine_ls_R_factor_all 0.0736
_refine_ls_R_factor_gt 0.0481
_refine_ls_shift/su_max 0.002
_refine_ls_shift/su_mean 0.000
_refine_ls_structure_factor_coef Fsqd
_refine_ls_weighting_details 'w=1/[\s^2^(Fo^2^)+(0.0780P)^2^] where P=(Fo^2^+2Fc^2^)/3'
_refine_ls_weighting_scheme calc
_refine_ls_wR_factor_gt 0.1206
_refine_ls_wR_factor_ref 0.1336
_reflns_Friedel_coverage 0.893
_reflns_Friedel_fraction_full 1.000
_reflns_Friedel_fraction_max 1.000
_reflns_number_gt 11335
_reflns_number_total 15232
_reflns_threshold_expression 'I > 2\s(I)'
_cod_data_source_file d3dt03348a2.cif
_cod_data_source_block 221231_wqangz_271159_1_0m_sq_sq
_cod_original_cell_volume 37454.4(18)
_cod_original_sg_symbol_H-M 'R 3 2'
_cod_database_code 7714461
_shelx_shelxl_version_number 2017/1
_shelx_space_group_comment
;
The symmetry employed for this shelxl refinement is uniquely defined
by the following loop, which should always be used as a source of
symmetry information in preference to the above space-group names.
They are only intended as comments.
;
_shelx_estimated_absorpt_t_max 0.787
_shelx_estimated_absorpt_t_min 0.736
_olex2_refinement_description
;
1. Twinned data refinement
 Scales: 0.92(2)
 0.08(2)
2. Fixed Uiso
 At 1.2 times of:
  All C(H) groups, All N(H) groups, All N(H,H) groups
 At 1.5 times of:
  All C(H,H,H) groups, All O(H,H) groups
3. Restrained distances
 N3-C39 = N4-C38
 1.4 with sigma of 0.01
 N6A-C50A = N6A-C49A
 1.45 with sigma of 0.01
 N5-C47 = N5-C48
 1.45 with sigma of 0.01
 N3-C40 = N4-C40
 1.45 with sigma of 0.01
 N6-C49 = N6-C50
 1.45 with sigma of 0.01
 C41-C40 = C45-C43
 1.5 with sigma of 0.01
 S2-C44 = S2-C41
 1.75 with sigma of 0.01
 O9-C45 = O10-C45
 1.25 with sigma of 0.01
 C42-C41 = C44-C43
 1.35 with sigma of 0.01
 C42-C43
 1.45 with sigma of 0.01
 C34-C31
 1.53 with sigma of 0.01
 C47-C48
 2.5 with sigma of 0.01
 C50A-C49A
 2.5 with sigma of 0.01
 C49-C50
 2.5 with sigma of 0.01
 C38-C40
 2.2 with sigma of 0.01
 C40-C39
 2.2 with sigma of 0.01
 N3-C40 \\sim N4-C40
 with sigma of 0.02
4. Restrained planarity
 S2, N3, C39, C38, C36, C41, C42, C34, C35, O10, O9, N4, C37, C40, C43, C45, C44
 with sigma of 0.1
 C28, C29, C30, C31, C32, C33, C38, C37, C36, C35, C34, C39
 with sigma of 0.1
5. Uiso/Uaniso restraints and constraints
C48 \\sim N5 \\sim C47: within 2A with sigma of 0.01 and sigma for terminal
atoms of 0.02 within 2A
S2 \\sim O8 \\sim N3 \\sim C39 \\sim C38 \\sim C37 \\sim C36 \\sim C35 \\sim
C34 \\sim C41 \\sim C42 \\sim C28 \\sim C29 \\sim C30 \\sim C31 \\sim C32 \\sim
C33 \\sim C27 \\sim O10 \\sim N4 \\sim C40 \\sim C43 \\sim C45 \\sim C44 \\sim
O9 \\sim O7: within 2A with sigma of 0.01 and sigma for terminal atoms of 0.02
within 2A
C49 \\sim N6 \\sim C50: within 2A with sigma of 0.005 and sigma for terminal
atoms of 0.01 within 2A
C50A \\sim N6A \\sim C49A: within 2A with sigma of 0.005 and sigma for terminal
atoms of 0.01 within 2A
Uanis(C48) \\sim Ueq, Uanis(N5) \\sim Ueq, Uanis(C47) \\sim Ueq: with sigma of
0.01 and sigma for terminal atoms of 0.02
Uanis(S2) \\sim Ueq, Uanis(O8) \\sim Ueq, Uanis(N3) \\sim Ueq, Uanis(C39) \\sim
Ueq, Uanis(C38) \\sim Ueq, Uanis(C37) \\sim Ueq, Uanis(C36) \\sim Ueq,
Uanis(C35) \\sim Ueq, Uanis(C34) \\sim Ueq, Uanis(C41) \\sim Ueq, Uanis(C42)
\\sim Ueq, Uanis(C28) \\sim Ueq, Uanis(C29) \\sim Ueq, Uanis(C30) \\sim Ueq,
Uanis(C31) \\sim Ueq, Uanis(C32) \\sim Ueq, Uanis(C33) \\sim Ueq, Uanis(C27)
\\sim Ueq, Uanis(O10) \\sim Ueq, Uanis(N4) \\sim Ueq, Uanis(C40) \\sim Ueq,
Uanis(C43) \\sim Ueq, Uanis(C45) \\sim Ueq, Uanis(C44) \\sim Ueq, Uanis(O9)
\\sim Ueq, Uanis(O7) \\sim Ueq: with sigma of 0.02 and sigma for terminal atoms
of 0.04
Uanis(N6A) \\sim Ueq, Uanis(C50A) \\sim Ueq, Uanis(C49A) \\sim Ueq: with sigma
of 0.005 and sigma for terminal atoms of 0.01
Uanis(C49) \\sim Ueq, Uanis(N6) \\sim Ueq, Uanis(C50) \\sim Ueq: with sigma of
0.005 and sigma for terminal atoms of 0.01
6. Others
 Fixed Sof: S2(0.5) N3(0.5) C39(0.5) C38(0.5) C37(0.5) C36(0.5) H36(0.5)
 C35(0.5) H35(0.5) C34(0.5) C41(0.5) C42(0.5) H42(0.5) O10(0.5) O9(0.5) N4(0.5)
 H4A(0.5) C40(0.5) C43(0.5) C45(0.5) C44(0.5) H44(0.5) O19(0.5) H19A(0.5)
 H19B(0.5) C49(0.5) H49A(0.5) H49B(0.5) H49C(0.5) N6(0.5) H6A(0.5) H6B(0.5)
 C50(0.5) H50A(0.5) H50B(0.5) H50C(0.5) C50A(0.5) H50D(0.5) H50E(0.5) H50F(0.5)
 N6A(0.5) H6AA(0.5) H6AB(0.5) C49A(0.5) H49D(0.5) H49E(0.5) H49F(0.5) N5(0.5)
 H5A(0.5) H5B(0.5) C47(0.5) H47A(0.5) H47B(0.5) H47C(0.5) C48(0.5) H48A(0.5)
 H48B(0.5) H48C(0.5)
7.a Riding coordinates:
 C47(H47A,H47B,H47C), C48(H48A,H48B,H48C)
7.b Rotating group:
 O17(H17A,H17B), O18(H18A,H18B), O19(H19A,H19B)
7.c Secondary CH2 refined with riding coordinates:
 N6(H6A,H6B), N6A(H6AA,H6AB), N5(H5A,H5B)
7.d Aromatic/amide H refined with riding coordinates:
 N2(H2), C11(H11), C36(H36), C35(H35), C10(H10), C42(H42), C25(H25), C4(H4),
 C21(H21), C14(H14), C22(H22), C13(H13), C16(H16), C46(H46), C17(H17), C3(H3),
 C29(H29), C30(H30), C32(H32), C33(H33), C24(H24), N4(H4A), C44(H44)
7.e Fitted hexagon refined as free rotating group:
 C39(C38,C37,C36,C35,C34), C28(C29,C30,C31,C32,C33)
7.f Idealised Me refined as rotating group:
 C49(H49A,H49B,H49C), C50(H50A,H50B,H50C), C50A(H50D,H50E,H50F), C49A(H49D,
 H49E,H49F)
;
_platon_squeeze_void_probe_radius 1.20
_olex2_submission_special_instructions 'No special instructions were received'

loop_
_space_group_symop_operation_xyz
'x, y, z'
'-y, x-y, z'
'-x+y, -x, z'
'y, x, -z'
'-x, -x+y, -z'
'x-y, -y, -z'
'x+2/3, y+1/3, z+1/3'
'-y+2/3, x-y+1/3, z+1/3'
'-x+y+2/3, -x+1/3, z+1/3'
'y+2/3, x+1/3, -z+1/3'
'-x+2/3, -x+y+1/3, -z+1/3'
'x-y+2/3, -y+1/3, -z+1/3'
'x+1/3, y+2/3, z+2/3'
'-y+1/3, x-y+2/3, z+2/3'
'-x+y+1/3, -x+2/3, z+2/3'
'y+1/3, x+2/3, -z+2/3'
'-x+1/3, -x+y+2/3, -z+2/3'
'x-y+1/3, -y+2/3, -z+2/3'

loop_
_atom_site_label
_atom_site_type_symbol
_atom_site_fract_x
_atom_site_fract_y
_atom_site_fract_z
_atom_site_U_iso_or_equiv
_atom_site_adp_type
_atom_site_occupancy
_atom_site_site_symmetry_order
_atom_site_calc_flag
_atom_site_refinement_flags_posn
_atom_site_refinement_flags_adp
_atom_site_refinement_flags_occupancy
_atom_site_disorder_assembly
_atom_site_disorder_group
Zr2 Zr 0.71037(2) 0.68489(2) 0.28118(2) 0.03687(17) Uani 1 1 d . . . . .
Zr1 Zr 0.666667 0.58661(3) 0.333333 0.0399(3) Uani 1 2 d S T P . .
Zr3 Zr 0.58995(3) 0.62444(3) 0.30290(2) 0.0472(2) Uani 1 1 d . . . . .
Zr4 Zr 0.666667 0.73941(3) 0.333333 0.0550(3) Uani 1 2 d S T P . .
S1 S 0.50289(18) 0.87865(18) 0.37539(7) 0.1345(19) Uani 1 1 d . . . . .
S2 S 0.3568(3) 0.5101(5) 0.0398(3) 0.192(4) Uani 0.5 1 d D U P A -1
O15 O 0.61545(17) 0.60428(17) 0.34277(12) 0.0408(12) Uani 1 1 d . . . . .
O16 O 0.64675(19) 0.60875(18) 0.28702(12) 0.0409(13) Uani 1 1 d . . . . .
O3 O 0.4006(2) 0.97184(18) 0.59164(13) 0.0449(14) Uani 1 1 d . . . . .
O14 O 0.6525(2) 0.68826(19) 0.29820(11) 0.0440(13) Uani 1 1 d . . . . .
O13 O 0.5980(2) 0.6728(2) 0.34483(13) 0.0470(14) Uani 1 1 d . . . . .
O5 O 0.6054(2) 0.6909(2) 0.41001(14) 0.0545(16) Uani 1 1 d . . . . .
O11 O 0.6730(2) 0.6662(2) 0.23398(12) 0.0514(14) Uani 1 1 d . . . . .
O6 O 0.6398(3) 0.7560(2) 0.37911(16) 0.073(2) Uani 1 1 d . . . . .
O1 O 0.4167(2) 0.9396(2) 0.33358(14) 0.0626(18) Uani 1 1 d . . . . .
O2 O 0.3987(2) 0.9437(2) 0.38611(13) 0.0500(14) Uani 1 1 d . . . . .
O4 O 0.3775(2) 0.9110(2) 0.62675(14) 0.0562(17) Uani 1 1 d . . . . .
O12 O 0.5956(2) 0.6369(3) 0.24792(15) 0.074(2) Uani 1 1 d . . . . .
O17 O 0.7134(3) 0.5642(3) 0.35654(15) 0.079(2) Uani 1 1 d . . . . .
H17A H 0.705563 0.557473 0.377227 0.119 Uiso 1 1 d R U . . .
H17B H 0.742662 0.588182 0.357196 0.119 Uiso 1 1 d R U . . .
O7 O 0.5498(2) 0.5550(3) 0.28221(18) 0.094(3) Uani 1 1 d . U . . .
O18 O 0.5420(3) 0.6497(4) 0.28789(19) 0.115(4) Uani 1 1 d . . . . .
H18A H 0.558337 0.680452 0.285142 0.172 Uiso 1 1 d R U . . .
H18B H 0.522469 0.645797 0.303891 0.172 Uiso 1 1 d R U . . .
O8 O 0.5904(3) 0.5403(4) 0.2422(2) 0.126(3) Uani 1 1 d . U . . .
N2 N 0.4894(3) 0.8878(3) 0.47253(17) 0.078(3) Uani 1 1 d . . . . .
H2 H 0.472372 0.901350 0.476732 0.093 Uiso 1 1 calc R U . . .
N1 N 0.5269(3) 0.8582(3) 0.44342(16) 0.059(2) Uani 1 1 d . . . . .
N3 N 0.4058(5) 0.4852(5) 0.1268(4) 0.133(6) Uani 0.5 1 d D U P A -1
C11 C 0.4595(3) 0.9471(4) 0.5601(2) 0.055(2) Uani 1 1 d . . . . .
H11 H 0.461580 0.976425 0.554597 0.065 Uiso 1 1 calc R U . . .
C15 C 0.4006(3) 0.9359(3) 0.60256(18) 0.046(2) Uani 1 1 d . . . . .
C39 C 0.3726(5) 0.4564(4) 0.1495(3) 0.138(7) Uani 0.5 1 d DG U P A -1
C38 C 0.3279(5) 0.4407(6) 0.1362(3) 0.142(7) Uani 0.5 1 d DG U P A -1
C37 C 0.2876(5) 0.4114(6) 0.1544(4) 0.143(8) Uani 0.5 1 d G U P A -1
C36 C 0.2920(5) 0.3977(6) 0.1859(4) 0.138(7) Uani 0.5 1 d G U P A -1
H36 H 0.264476 0.377677 0.198325 0.165 Uiso 0.5 1 calc R U P A -1
C35 C 0.3368(6) 0.4134(6) 0.1991(3) 0.123(7) Uani 0.5 1 d G U P A -1
H35 H 0.339824 0.404107 0.220647 0.147 Uiso 0.5 1 calc R U P A -1
C34 C 0.3771(5) 0.4428(6) 0.1809(4) 0.125(6) Uani 0.5 1 d DG U P A -1
C12 C 0.4308(3) 0.9213(3) 0.5843(2) 0.051(2) Uani 1 1 d . . . . .
C23 C 0.6033(4) 0.7587(3) 0.4274(2) 0.056(3) Uani 1 1 d . . . . .
C52 C 0.5737(4) 0.8068(4) 0.4699(2) 0.061(3) Uani 1 1 d . . . . .
C1 C 0.4180(4) 0.9327(4) 0.3635(2) 0.059(3) Uani 1 1 d . . . . .
C10 C 0.4874(4) 0.9321(4) 0.5423(2) 0.061(3) Uani 1 1 d . . . . .
H10 H 0.508995 0.952083 0.526030 0.073 Uiso 1 1 calc R U . . .
C41 C 0.3985(6) 0.5142(8) 0.0684(4) 0.161(7) Uani 0.5 1 d D U P A -1
C42 C 0.4451(8) 0.5403(8) 0.0601(6) 0.162(8) Uani 0.5 1 d D U P A -1
H42 H 0.471446 0.544526 0.072728 0.194 Uiso 0.5 1 calc R U P A -1
C26 C 0.6176(3) 0.7334(3) 0.40382(19) 0.050(2) Uani 1 1 d . . . . .
C2 C 0.4498(4) 0.9154(4) 0.3739(2) 0.064(3) Uani 1 1 d . . . . .
C18 C 0.5529(4) 0.8287(4) 0.4905(2) 0.067(3) Uani 1 1 d . . . . .
C25 C 0.6009(4) 0.8279(3) 0.4440(2) 0.060(3) Uani 1 1 d . . . . .
H25 H 0.610897 0.860394 0.440341 0.071 Uiso 1 1 calc R U . . .
C4 C 0.4571(4) 0.9105(4) 0.4084(2) 0.071(3) Uani 1 1 d . . . . .
H4 H 0.444154 0.919924 0.425773 0.085 Uiso 1 1 calc R U . . .
C9 C 0.4828(4) 0.8889(4) 0.5486(2) 0.073(3) Uani 1 1 d . . . . .
C7 C 0.5088(4) 0.8712(4) 0.4947(2) 0.073(3) Uani 1 1 d . . . . .
C21 C 0.5617(5) 0.7598(5) 0.4753(2) 0.091(4) Uani 1 1 d . . . . .
H21 H 0.542992 0.743659 0.493842 0.109 Uiso 1 1 calc R U . . .
C19 C 0.5311(4) 0.8518(4) 0.4757(2) 0.074(3) Uani 1 1 d . . . . .
C14 C 0.4534(5) 0.8619(5) 0.5744(2) 0.093(4) Uani 1 1 d . . . . .
H14 H 0.451253 0.832607 0.579987 0.112 Uiso 1 1 calc R U . . .
C22 C 0.5761(4) 0.7360(4) 0.4545(3) 0.081(4) Uani 1 1 d . . . . .
H22 H 0.567233 0.703954 0.458861 0.097 Uiso 1 1 calc R U . . .
C6 C 0.5020(4) 0.8792(4) 0.4421(2) 0.071(3) Uani 1 1 d . . . . .
C5 C 0.4856(4) 0.8903(4) 0.4125(2) 0.077(4) Uani 1 1 d . . . . .
C13 C 0.4279(5) 0.8771(4) 0.5914(2) 0.085(4) Uani 1 1 d . . . . .
H13 H 0.407589 0.857869 0.608506 0.102 Uiso 1 1 calc R U . . .
C8 C 0.5076(4) 0.8695(4) 0.5290(2) 0.075(3) Uani 1 1 d . . . . .
C16 C 0.5301(5) 0.8468(5) 0.5428(2) 0.099(5) Uani 1 1 d . . . . .
H16 H 0.531524 0.845366 0.566035 0.119 Uiso 1 1 calc R U . . .
C46 C 0.6312(5) 0.6525(4) 0.2283(2) 0.085(4) Uani 1 1 d . . . . .
H46 H 0.623933 0.653546 0.205858 0.102 Uiso 1 1 calc R U . . .
C17 C 0.5507(5) 0.8258(5) 0.5237(2) 0.106(5) Uani 1 1 d . . . . .
H17 H 0.563627 0.808983 0.534415 0.127 Uiso 1 1 calc R U . . .
C3 C 0.4716(5) 0.8999(5) 0.3546(3) 0.099(5) Uani 1 1 d . . . . .
H3 H 0.470138 0.900533 0.331322 0.119 Uiso 1 1 calc R U . . .
C28 C 0.5087(3) 0.5133(4) 0.2360(2) 0.109(4) Uani 1 1 d G U . . .
C29 C 0.5093(2) 0.5063(3) 0.2024(2) 0.104(4) Uani 1 1 d G U . . .
H29 H 0.538510 0.516285 0.191465 0.125 Uiso 1 1 calc R U . . .
C30 C 0.4670(3) 0.4847(4) 0.18487(16) 0.119(4) Uani 1 1 d G U . . .
H30 H 0.467359 0.479946 0.161944 0.143 Uiso 1 1 calc R U . . .
C31 C 0.4242(2) 0.4702(3) 0.2009(2) 0.131(4) Uani 1 1 d DG U . . .
C32 C 0.4237(3) 0.4772(4) 0.2344(2) 0.174(6) Uani 1 1 d G U . . .
H32 H 0.394424 0.467236 0.245388 0.209 Uiso 1 1 calc R U . . .
C33 C 0.4659(3) 0.4988(5) 0.25198(17) 0.170(6) Uani 1 1 d G U . . .
H33 H 0.465574 0.503574 0.274910 0.204 Uiso 1 1 calc R U . . .
C27 C 0.5551(4) 0.5400(5) 0.2558(3) 0.099(4) Uani 1 1 d . U . . .
C24 C 0.6155(4) 0.8053(4) 0.4222(3) 0.072(3) Uani 1 1 d . . . . .
H24 H 0.633805 0.821905 0.403544 0.086 Uiso 1 1 calc R U . . .
O10 O 0.4946(5) 0.6156(8) -0.0183(5) 0.143(7) Uani 0.5 1 d D U P A -1
O9 O 0.5246(9) 0.5956(9) 0.0238(6) 0.159(13) Uani 0.5 1 d D U P A -1
N4 N 0.3294(6) 0.4577(7) 0.1043(4) 0.158(7) Uani 0.5 1 d D U P A -1
H4A H 0.305938 0.451795 0.090835 0.190 Uiso 0.5 1 calc R U P A -1
C40 C 0.3797(6) 0.4872(7) 0.0997(4) 0.143(6) Uani 0.5 1 d D U P A -1
C43 C 0.4465(8) 0.5605(9) 0.0278(6) 0.161(7) Uani 0.5 1 d D U P A -1
C45 C 0.4903(8) 0.5923(9) 0.0078(6) 0.152(8) Uani 0.5 1 d D U P A -1
C44 C 0.4031(7) 0.5462(8) 0.0135(6) 0.172(8) Uani 0.5 1 d D U P A -1
H44 H 0.398906 0.554939 -0.007950 0.206 Uiso 0.5 1 calc R U P A -1
O19 O 0.6172(6) 0.7598(5) 0.3169(4) 0.044(3) Uani 0.5 1 d . . P B 1
H19A H 0.628842 0.792847 0.318565 0.066 Uiso 0.5 1 d R U P B 1
H19B H 0.589585 0.748070 0.330119 0.066 Uiso 0.5 1 d R U P B 1
C49 C 0.4973(7) 0.5631(7) 0.4782(5) 0.068(5) Uani 0.5 1 d D U P C 1
H49A H 0.492760 0.552177 0.455461 0.102 Uiso 0.5 1 calc R U P C 1
H49B H 0.478551 0.536080 0.492735 0.102 Uiso 0.5 1 calc R U P C 1
H49C H 0.530900 0.577828 0.484023 0.102 Uiso 0.5 1 calc R U P C 1
N6 N 0.4821(7) 0.5968(7) 0.4818(4) 0.086(5) Uani 0.5 1 d D U P C 1
H6A H 0.449878 0.579923 0.482091 0.104 Uiso 0.5 1 calc R U P C 1
H6B H 0.490461 0.613981 0.462934 0.104 Uiso 0.5 1 calc R U P C 1
C50 C 0.4958(9) 0.6305(7) 0.5079(5) 0.089(6) Uani 0.5 1 d D U P C 1
H50A H 0.497879 0.659749 0.499630 0.134 Uiso 0.5 1 calc R U P C 1
H50B H 0.526763 0.637496 0.516451 0.134 Uiso 0.5 1 calc R U P C 1
H50C H 0.472118 0.617318 0.525423 0.134 Uiso 0.5 1 calc R U P C 1
C50A C 0.5641(8) 0.6652(7) 0.5239(5) 0.094(6) Uani 0.5 1 d D U P D 2
H50D H 0.589628 0.694394 0.514228 0.141 Uiso 0.5 1 calc R U P D 2
H50E H 0.575209 0.658214 0.544299 0.141 Uiso 0.5 1 calc R U P D 2
H50F H 0.536735 0.669164 0.528437 0.141 Uiso 0.5 1 calc R U P D 2
N6A N 0.5507(7) 0.6275(7) 0.5018(5) 0.108(6) Uani 0.5 1 d D U P D 2
H6AA H 0.560901 0.608470 0.510647 0.130 Uiso 0.5 1 calc R U P D 2
H6AB H 0.568188 0.640287 0.483352 0.130 Uiso 0.5 1 calc R U P D 2
C49A C 0.5026(8) 0.5964(8) 0.4911(6) 0.106(7) Uani 0.5 1 d D U P D 2
H49D H 0.502029 0.592665 0.467260 0.159 Uiso 0.5 1 calc R U P D 2
H49E H 0.482845 0.610170 0.497171 0.159 Uiso 0.5 1 calc R U P D 2
H49F H 0.490132 0.565374 0.501610 0.159 Uiso 0.5 1 calc R U P D 2
N5 N 0.4820(14) 0.7093(13) 0.3946(7) 0.222(13) Uani 0.5 1 d D U P . .
H5A H 0.466575 0.708666 0.375804 0.266 Uiso 0.5 1 calc R U P . .
H5B H 0.513442 0.723785 0.389681 0.266 Uiso 0.5 1 calc R U P . .
C47 C 0.4669(15) 0.6607(12) 0.4032(9) 0.187(14) Uani 0.5 1 d D U P . .
H47A H 0.453981 0.640669 0.383701 0.281 Uiso 0.5 1 d R U P . .
H47B H 0.442311 0.649849 0.420141 0.281 Uiso 0.5 1 d R U P . .
H47C H 0.493941 0.658409 0.411491 0.281 Uiso 0.5 1 d R U P . .
C48 C 0.4754(17) 0.7392(12) 0.4178(11) 0.231(16) Uani 0.5 1 d D U P . .
H48A H 0.505084 0.769357 0.420301 0.346 Uiso 0.5 1 d R U P . .
H48B H 0.466044 0.722917 0.438991 0.346 Uiso 0.5 1 d R U P . .
H48C H 0.450474 0.745217 0.409901 0.346 Uiso 0.5 1 d R U P . .

loop_
_atom_site_aniso_label
_atom_site_aniso_U_11
_atom_site_aniso_U_22
_atom_site_aniso_U_33
_atom_site_aniso_U_23
_atom_site_aniso_U_13
_atom_site_aniso_U_12
Zr2 0.0521(4) 0.0371(4) 0.0297(3) 0.0096(3) 0.0180(3) 0.0285(3)
Zr1 0.0644(7) 0.0355(4) 0.0294(5) 0.0075(2) 0.0150(5) 0.0322(3)
Zr3 0.0521(4) 0.0655(5) 0.0315(4) 0.0116(4) 0.0152(3) 0.0349(4)
Zr4 0.0919(9) 0.0420(4) 0.0477(7) 0.0209(3) 0.0419(6) 0.0459(5)
S1 0.245(5) 0.249(5) 0.0439(16) 0.011(2) 0.010(2) 0.225(5)
S2 0.090(5) 0.264(9) 0.154(7) 0.089(7) 0.004(5) 0.037(6)
O15 0.052(3) 0.033(3) 0.034(3) 0.012(2) 0.017(3) 0.019(2)
O16 0.058(3) 0.043(3) 0.030(3) 0.003(2) 0.010(3) 0.031(3)
O3 0.065(4) 0.046(3) 0.039(3) 0.006(3) 0.015(3) 0.039(3)
O14 0.064(4) 0.052(3) 0.031(3) 0.012(3) 0.014(3) 0.041(3)
O13 0.063(4) 0.059(4) 0.037(3) 0.014(3) 0.026(3) 0.043(3)
O5 0.087(4) 0.053(4) 0.037(4) 0.012(3) 0.029(3) 0.045(3)
O11 0.061(4) 0.068(4) 0.036(3) 0.017(3) 0.014(3) 0.040(3)
O6 0.113(6) 0.054(4) 0.065(5) 0.019(4) 0.052(4) 0.051(4)
O1 0.086(5) 0.088(5) 0.033(3) 0.009(3) -0.009(3) 0.058(4)
O2 0.055(4) 0.057(4) 0.035(3) 0.009(3) -0.011(3) 0.026(3)
O4 0.088(5) 0.061(4) 0.043(4) 0.006(3) 0.019(3) 0.055(4)
O12 0.079(5) 0.122(6) 0.043(4) 0.016(4) 0.015(3) 0.067(5)
O17 0.126(6) 0.116(6) 0.040(4) 0.008(4) 0.016(4) 0.094(6)
O7 0.062(4) 0.120(6) 0.053(4) -0.028(4) 0.022(4) 0.012(4)
O18 0.130(7) 0.220(11) 0.061(5) 0.040(6) 0.034(5) 0.139(8)
O8 0.068(5) 0.191(9) 0.087(6) -0.010(6) 0.008(5) 0.041(6)
N2 0.125(7) 0.154(9) 0.030(4) -0.006(5) -0.005(4) 0.127(7)
N1 0.109(6) 0.097(6) 0.020(4) 0.004(4) 0.004(4) 0.088(5)
N3 0.068(9) 0.177(11) 0.111(10) 0.055(10) 0.001(8) 0.028(8)
C11 0.074(6) 0.081(6) 0.034(5) -0.005(5) 0.011(5) 0.058(6)
C15 0.074(6) 0.056(5) 0.027(4) 0.002(4) 0.009(5) 0.048(5)
C39 0.078(8) 0.181(10) 0.104(9) 0.039(9) -0.001(8) 0.025(8)
C38 0.083(9) 0.184(11) 0.101(10) 0.056(9) -0.008(8) 0.023(9)
C37 0.086(10) 0.184(12) 0.104(11) 0.054(11) -0.007(10) 0.027(10)
C36 0.082(10) 0.181(13) 0.101(11) 0.041(11) -0.002(10) 0.030(10)
C35 0.078(9) 0.171(12) 0.091(10) 0.029(10) -0.001(9) 0.041(9)
C34 0.076(8) 0.171(10) 0.097(9) 0.019(9) 0.008(8) 0.038(8)
C12 0.077(6) 0.070(6) 0.034(5) -0.005(4) 0.010(5) 0.058(5)
C23 0.097(7) 0.059(6) 0.041(5) 0.012(4) 0.023(5) 0.061(6)
C52 0.102(8) 0.094(7) 0.036(5) 0.008(5) 0.008(5) 0.085(7)
C1 0.072(7) 0.081(7) 0.032(5) 0.013(5) -0.007(5) 0.044(6)
C10 0.084(7) 0.088(7) 0.043(5) -0.001(5) 0.010(5) 0.068(6)
C41 0.083(8) 0.219(10) 0.131(9) 0.067(9) 0.000(8) 0.038(8)
C42 0.091(10) 0.213(12) 0.131(11) 0.068(11) -0.007(10) 0.038(10)
C26 0.076(6) 0.052(5) 0.033(5) 0.008(4) 0.024(5) 0.040(5)
C2 0.099(8) 0.081(7) 0.041(5) 0.003(5) -0.010(5) 0.067(7)
C18 0.116(9) 0.103(8) 0.031(5) 0.006(5) 0.007(5) 0.091(7)
C25 0.090(7) 0.063(6) 0.057(6) -0.002(5) 0.000(5) 0.062(6)
C4 0.107(9) 0.090(8) 0.039(6) -0.001(5) -0.015(5) 0.066(7)
C9 0.127(10) 0.117(9) 0.035(5) 0.019(5) 0.024(6) 0.106(9)
C7 0.131(9) 0.124(9) 0.033(5) 0.004(6) 0.003(6) 0.114(8)
C21 0.166(12) 0.126(10) 0.045(6) 0.032(6) 0.053(7) 0.121(10)
C19 0.146(10) 0.114(8) 0.033(5) 0.007(5) 0.015(6) 0.118(8)
C14 0.171(13) 0.125(10) 0.062(7) 0.018(7) 0.021(8) 0.132(11)
C22 0.137(10) 0.080(7) 0.073(7) 0.037(6) 0.055(7) 0.090(8)
C6 0.126(9) 0.119(9) 0.028(5) 0.007(5) 0.001(5) 0.106(8)
C5 0.136(10) 0.116(9) 0.036(5) -0.006(6) -0.009(6) 0.105(9)
C13 0.153(11) 0.103(9) 0.056(7) 0.034(6) 0.042(7) 0.107(9)
C8 0.128(10) 0.118(9) 0.042(6) 0.009(6) 0.015(6) 0.109(9)
C16 0.199(14) 0.165(12) 0.036(6) 0.021(7) 0.027(7) 0.167(12)
C46 0.127(11) 0.131(11) 0.032(5) 0.036(6) 0.021(7) 0.090(9)
C17 0.224(15) 0.180(13) 0.028(5) -0.003(7) -0.003(7) 0.187(13)
C3 0.144(12) 0.175(14) 0.048(6) 0.024(8) 0.007(7) 0.131(12)
C28 0.071(6) 0.144(8) 0.077(6) -0.027(6) -0.001(5) 0.027(6)
C29 0.078(6) 0.140(8) 0.080(7) -0.025(7) 0.009(6) 0.045(6)
C30 0.070(6) 0.174(9) 0.093(8) -0.015(7) 0.004(6) 0.047(7)
C31 0.083(6) 0.185(9) 0.091(7) -0.012(7) 0.008(6) 0.041(7)
C32 0.097(8) 0.218(10) 0.118(9) -0.028(9) 0.004(8) 0.012(8)
C33 0.099(8) 0.209(10) 0.111(9) -0.036(8) 0.006(7) 0.008(8)
C27 0.071(6) 0.120(7) 0.070(7) -0.021(6) -0.003(6) 0.022(6)
C24 0.095(8) 0.079(7) 0.067(7) 0.011(6) 0.025(6) 0.063(7)
O10 0.037(7) 0.235(18) 0.136(15) 0.052(14) 0.023(9) 0.053(10)
O9 0.077(13) 0.20(2) 0.122(19) 0.111(16) -0.016(13) 0.014(15)
N4 0.083(9) 0.195(12) 0.129(11) 0.069(10) -0.006(9) 0.018(9)
C40 0.070(8) 0.189(10) 0.123(10) 0.063(9) 0.005(8) 0.030(8)
C43 0.083(9) 0.215(12) 0.139(11) 0.065(10) -0.005(9) 0.041(9)
C45 0.065(10) 0.216(14) 0.132(13) 0.050(12) 0.003(10) 0.037(10)
C44 0.084(9) 0.236(12) 0.147(11) 0.076(11) -0.004(9) 0.044(9)
O19 0.076(9) 0.054(8) 0.028(7) 0.028(6) 0.027(6) 0.053(7)
C49 0.059(8) 0.075(9) 0.041(8) 0.002(7) -0.016(7) 0.012(7)
N6 0.077(7) 0.091(7) 0.072(7) 0.016(5) -0.003(5) 0.027(5)
C50 0.102(10) 0.087(9) 0.086(10) 0.024(8) 0.012(8) 0.053(8)
C50A 0.108(10) 0.088(10) 0.073(10) 0.026(8) -0.015(8) 0.040(8)
N6A 0.113(7) 0.104(7) 0.093(7) 0.019(6) -0.004(6) 0.043(5)
C49A 0.111(11) 0.111(10) 0.090(11) 0.046(9) -0.002(9) 0.051(8)
N5 0.218(16) 0.228(17) 0.219(17) -0.007(12) -0.016(12) 0.112(12)
C47 0.21(2) 0.17(2) 0.18(2) -0.005(18) -0.001(18) 0.094(17)
C48 0.21(2) 0.24(2) 0.25(2) -0.027(19) -0.013(19) 0.120(18)

loop_
_atom_type_symbol
_atom_type_description
_atom_type_scat_dispersion_real
_atom_type_scat_dispersion_imag
_atom_type_scat_source
C C 0.0137 0.0067 'International Tables Vol C Tables 4.2.6.8 and 6.1.1.4'
H H 0.0000 0.0000 'International Tables Vol C Tables 4.2.6.8 and 6.1.1.4'
N N 0.0241 0.0134 'International Tables Vol C Tables 4.2.6.8 and 6.1.1.4'
O O 0.0389 0.0241 'International Tables Vol C Tables 4.2.6.8 and 6.1.1.4'
S S 0.2925 0.4295 'International Tables Vol C Tables 4.2.6.8 and 6.1.1.4'
Zr Zr -0.3750 1.7612 'International Tables Vol C Tables 4.2.6.8 and 6.1.1.4'

loop_
_geom_angle_atom_site_label_1
_geom_angle_atom_site_label_2
_geom_angle_atom_site_label_3
_geom_angle
_geom_angle_site_symmetry_1
_geom_angle_site_symmetry_3
_geom_angle_publ_flag
Zr1 Zr2 Zr3 60.262(18) . . ?
Zr3 Zr2 Zr1 60.367(17) 17_655 . ?
Zr3 Zr2 Zr3 90.80(2) 17_655 . ?
Zr4 Zr2 Zr1 90.631(19) . . ?
Zr4 Zr2 Zr3 60.562(18) . 17_655 ?
Zr4 Zr2 Zr3 60.456(18) . . ?
O15 Zr2 Zr1 31.71(14) 17_655 . ?
O15 Zr2 Zr3 83.38(14) 17_655 . ?
O15 Zr2 Zr3 32.45(14) 17_655 17_655 ?
O15 Zr2 Zr4 83.88(13) 17_655 . ?
O15 Zr2 O16 70.49(19) 17_655 . ?
O15 Zr2 O3 82.99(19) 17_655 13_544 ?
O15 Zr2 O14 93.63(18) 17_655 . ?
O15 Zr2 O13 71.65(19) 17_655 17_655 ?
O15 Zr2 O5 144.3(2) 17_655 17_655 ?
O15 Zr2 O11 142.3(2) 17_655 . ?
O15 Zr2 O2 84.3(2) 17_655 18_665 ?
O16 Zr2 Zr1 38.83(13) . . ?
O16 Zr2 Zr3 96.06(13) . 17_655 ?
O16 Zr2 Zr3 38.99(12) . . ?
O16 Zr2 Zr4 96.17(12) . . ?
O3 Zr2 Zr1 75.76(14) 13_544 . ?
O3 Zr2 Zr3 108.95(15) 13_544 17_655 ?
O3 Zr2 Zr3 113.29(15) 13_544 . ?
O3 Zr2 Zr4 166.10(14) 13_544 . ?
O3 Zr2 O16 75.10(18) 13_544 . ?
O3 Zr2 O13 138.1(2) 13_544 17_655 ?
O14 Zr2 Zr1 83.05(13) . . ?
O14 Zr2 Zr3 83.50(14) . 17_655 ?
O14 Zr2 Zr3 31.82(16) . . ?
O14 Zr2 Zr4 32.16(16) . . ?
O14 Zr2 O16 70.7(2) . . ?
O14 Zr2 O3 144.7(2) . 13_544 ?
O14 Zr2 O13 71.4(2) . 17_655 ?
O14 Zr2 O5 83.7(2) . 17_655 ?
O14 Zr2 O11 85.2(2) . . ?
O14 Zr2 O2 143.3(2) . 18_665 ?
O13 Zr2 Zr1 96.42(12) 17_655 . ?
O13 Zr2 Zr3 39.25(13) 17_655 17_655 ?
O13 Zr2 Zr3 96.58(13) 17_655 . ?
O13 Zr2 Zr4 39.31(14) 17_655 . ?
O13 Zr2 O16 123.40(17) 17_655 . ?
O5 Zr2 Zr1 165.53(14) 17_655 . ?
O5 Zr2 Zr3 112.29(16) 17_655 17_655 ?
O5 Zr2 Zr3 109.47(16) 17_655 . ?
O5 Zr2 Zr4 75.03(14) 17_655 . ?
O5 Zr2 O16 139.3(2) 17_655 . ?
O5 Zr2 O3 118.65(18) 17_655 13_544 ?
O5 Zr2 O13 73.8(2) 17_655 17_655 ?
O11 Zr2 Zr1 111.43(16) . . ?
O11 Zr2 Zr3 75.96(15) . . ?
O11 Zr2 Zr3 166.75(15) . 17_655 ?
O11 Zr2 Zr4 111.38(15) . . ?
O11 Zr2 O16 73.7(2) . . ?
O11 Zr2 O3 77.0(2) . 13_544 ?
O11 Zr2 O13 141.1(2) . 17_655 ?
O11 Zr2 O5 73.1(2) . 17_655 ?
O11 Zr2 O2 118.0(2) . 18_665 ?
O2 Zr2 Zr1 110.46(16) 18_665 . ?
O2 Zr2 Zr3 166.00(15) 18_665 . ?
O2 Zr2 Zr3 75.23(14) 18_665 17_655 ?
O2 Zr2 Zr4 111.64(15) 18_665 . ?
O2 Zr2 O16 140.1(2) 18_665 . ?
O2 Zr2 O3 71.5(2) 18_665 13_544 ?
O2 Zr2 O13 73.2(2) 18_665 17_655 ?
O2 Zr2 O5 77.4(2) 18_665 17_655 ?
Zr2 Zr1 Zr2 89.35(3) . 17_655 ?
Zr2 Zr1 Zr3 59.80(2) 17_655 . ?
Zr2 Zr1 Zr3 60.01(2) . . ?
Zr2 Zr1 Zr3 59.80(2) . 17_655 ?
Zr2 Zr1 Zr3 60.01(2) 17_655 17_655 ?
Zr3 Zr1 Zr3 90.32(3) 17_655 . ?
O15 Zr1 Zr2 82.76(13) 17_655 17_655 ?
O15 Zr1 Zr2 82.75(13) . . ?
O15 Zr1 Zr2 31.84(15) . 17_655 ?
O15 Zr1 Zr2 31.84(15) 17_655 . ?
O15 Zr1 Zr3 83.24(14) 17_655 . ?
O15 Zr1 Zr3 83.24(14) . 17_655 ?
O15 Zr1 Zr3 31.82(14) . . ?
O15 Zr1 Zr3 31.82(14) 17_655 17_655 ?
O15 Zr1 O15 93.4(3) 17_655 . ?
O15 Zr1 O16 70.17(19) . . ?
O15 Zr1 O16 72.3(2) 17_655 . ?
O15 Zr1 O16 72.4(2) . 17_655 ?
O15 Zr1 O16 70.18(19) 17_655 17_655 ?
O15 Zr1 O4 145.1(2) 17_655 5_656 ?
O15 Zr1 O4 77.7(2) . 5_656 ?
O15 Zr1 O4 145.1(2) . 13_544 ?
O15 Zr1 O4 77.7(2) 17_655 13_544 ?
O15 Zr1 O17 97.1(3) . 17_655 ?
O15 Zr1 O17 143.5(2) . . ?
O15 Zr1 O17 143.5(2) 17_655 17_655 ?
O15 Zr1 O17 97.1(3) 17_655 . ?
O16 Zr1 Zr2 40.55(14) 17_655 17_655 ?
O16 Zr1 Zr2 95.39(12) . 17_655 ?
O16 Zr1 Zr2 95.39(12) 17_655 . ?
O16 Zr1 Zr2 40.55(14) . . ?
O16 Zr1 Zr3 38.38(12) 17_655 17_655 ?
O16 Zr1 Zr3 38.37(12) . . ?
O16 Zr1 Zr3 97.10(13) . 17_655 ?
O16 Zr1 Zr3 97.11(13) 17_655 . ?
O16 Zr1 O16 124.2(2) . 17_655 ?
O16 Zr1 O4 74.96(19) . 13_544 ?
O16 Zr1 O4 132.3(2) . 5_656 ?
O16 Zr1 O4 74.96(19) 17_655 5_656 ?
O16 Zr1 O4 132.3(2) 17_655 13_544 ?
O4 Zr1 Zr2 71.88(14) 13_544 . ?
O4 Zr1 Zr2 160.02(15) 5_656 . ?
O4 Zr1 Zr2 71.87(14) 5_656 17_655 ?
O4 Zr1 Zr2 160.02(15) 13_544 17_655 ?
O4 Zr1 Zr3 113.27(15) 5_656 17_655 ?
O4 Zr1 Zr3 113.27(15) 13_544 . ?
O4 Zr1 Zr3 103.20(16) 5_656 . ?
O4 Zr1 Zr3 103.20(16) 13_544 17_655 ?
O4 Zr1 O4 127.5(3) 13_544 5_656 ?
O17 Zr1 Zr2 122.1(2) 17_655 17_655 ?
O17 Zr1 Zr2 115.45(16) 17_655 . ?
O17 Zr1 Zr2 115.45(16) . 17_655 ?
O17 Zr1 Zr2 122.1(2) . . ?
O17 Zr1 Zr3 87.5(2) . 17_655 ?
O17 Zr1 Zr3 175.19(16) . . ?
O17 Zr1 Zr3 87.5(2) 17_655 . ?
O17 Zr1 Zr3 175.19(16) 17_655 17_655 ?
O17 Zr1 O16 146.2(2) 17_655 17_655 ?
O17 Zr1 O16 78.6(2) 17_655 . ?
O17 Zr1 O16 78.6(2) . 17_655 ?
O17 Zr1 O16 146.2(2) . . ?
O17 Zr1 O4 73.8(3) 17_655 13_544 ?
O17 Zr1 O4 71.4(2) . 13_544 ?
O17 Zr1 O4 73.8(3) . 5_656 ?
O17 Zr1 O4 71.4(2) 17_655 5_656 ?
O17 Zr1 O17 94.9(4) . 17_655 ?
Zr2 Zr3 Zr2 89.20(2) 17_655 . ?
Zr2 Zr3 Zr1 59.830(17) 17_655 . ?
Zr2 Zr3 Zr1 59.729(17) . . ?
Zr2 Zr3 Zr4 59.613(17) . . ?
Zr2 Zr3 Zr4 59.716(18) 17_655 . ?
Zr1 Zr3 Zr4 89.83(2) . . ?
O15 Zr3 Zr2 32.18(14) . 17_655 ?
O15 Zr3 Zr2 82.20(13) . . ?
O15 Zr3 Zr1 31.42(14) . . ?
O15 Zr3 Zr4 82.90(14) . . ?
O15 Zr3 O16 69.49(19) . . ?
O15 Zr3 O13 72.50(19) . . ?
O15 Zr3 O1 78.5(2) . 3_565 ?
O15 Zr3 O12 145.2(2) . . ?
O15 Zr3 O7 96.1(3) . . ?
O15 Zr3 O18 144.3(2) . . ?
O16 Zr3 Zr2 95.15(13) . 17_655 ?
O16 Zr3 Zr2 40.42(13) . . ?
O16 Zr3 Zr1 38.09(13) . . ?
O16 Zr3 Zr4 96.68(14) . . ?
O16 Zr3 O13 123.8(2) . . ?
O16 Zr3 O1 132.8(2) . 3_565 ?
O16 Zr3 O12 75.7(2) . . ?
O14 Zr3 Zr2 31.76(13) . . ?
O14 Zr3 Zr2 82.02(14) . 17_655 ?
O14 Zr3 Zr1 82.52(13) . . ?
O14 Zr3 Zr4 31.42(13) . . ?
O14 Zr3 O15 92.40(19) . . ?
O14 Zr3 O16 72.10(18) . . ?
O14 Zr3 O13 69.8(2) . . ?
O14 Zr3 O1 144.5(2) . 3_565 ?
O14 Zr3 O12 77.1(2) . . ?
O14 Zr3 O7 143.2(2) . . ?
O14 Zr3 O18 97.2(3) . . ?
O13 Zr3 Zr2 95.33(14) . . ?
O13 Zr3 Zr2 40.38(14) . 17_655 ?
O13 Zr3 Zr1 96.95(14) . . ?
O13 Zr3 Zr4 38.43(14) . . ?
O13 Zr3 O1 74.7(2) . 3_565 ?
O13 Zr3 O12 131.0(2) . . ?
O1 Zr3 Zr2 72.04(15) 3_565 17_655 ?
O1 Zr3 Zr2 160.19(16) 3_565 . ?
O1 Zr3 Zr1 103.83(17) 3_565 . ?
O1 Zr3 Zr4 113.06(16) 3_565 . ?
O12 Zr3 Zr2 71.47(17) . . ?
O12 Zr3 Zr2 158.95(19) . 17_655 ?
O12 Zr3 Zr1 113.79(17) . . ?
O12 Zr3 Zr4 102.0(2) . . ?
O12 Zr3 O1 128.0(2) . 3_565 ?
O7 Zr3 Zr2 114.49(19) . . ?
O7 Zr3 Zr2 121.5(2) . 17_655 ?
O7 Zr3 Zr1 86.3(3) . . ?
O7 Zr3 Zr4 174.1(2) . . ?
O7 Zr3 O16 77.5(3) . . ?
O7 Zr3 O13 146.6(2) . . ?
O7 Zr3 O1 72.3(2) . 3_565 ?
O7 Zr3 O12 75.6(3) . . ?
O7 Zr3 O18 96.4(4) . . ?
O18 Zr3 Zr2 121.8(3) . . ?
O18 Zr3 Zr2 115.7(2) . 17_655 ?
O18 Zr3 Zr1 175.5(2) . . ?
O18 Zr3 Zr4 87.7(3) . . ?
O18 Zr3 O16 146.0(2) . . ?
O18 Zr3 O13 78.8(3) . . ?
O18 Zr3 O1 73.8(3) . 3_565 ?
O18 Zr3 O12 70.4(3) . . ?
Zr2 Zr4 Zr2 89.39(3) . 17_655 ?
Zr2 Zr4 Zr3 59.72(2) . 17_655 ?
Zr2 Zr4 Zr3 59.93(2) . . ?
Zr2 Zr4 Zr3 59.93(2) 17_655 17_655 ?
Zr2 Zr4 Zr3 59.72(2) 17_655 . ?
Zr3 Zr4 Zr3 90.01(3) 17_655 . ?
O14 Zr4 Zr2 82.01(13) . 17_655 ?
O14 Zr4 Zr2 32.08(15) 17_655 17_655 ?
O14 Zr4 Zr2 32.08(15) . . ?
O14 Zr4 Zr2 82.01(13) 17_655 . ?
O14 Zr4 Zr3 82.67(14) 17_655 . ?
O14 Zr4 Zr3 82.67(14) . 17_655 ?
O14 Zr4 Zr3 31.40(15) 17_655 17_655 ?
O14 Zr4 Zr3 31.40(15) . . ?
O14 Zr4 O14 92.1(3) . 17_655 ?
O14 Zr4 O13 69.8(2) 17_655 17_655 ?
O14 Zr4 O13 69.8(2) . . ?
O14 Zr4 O13 72.4(2) . 17_655 ?
O14 Zr4 O13 72.4(2) 17_655 . ?
O14 Zr4 O6 77.9(2) 17_655 . ?
O14 Zr4 O6 144.7(2) 17_655 17_655 ?
O14 Zr4 O6 77.9(2) . 17_655 ?
O14 Zr4 O6 144.7(2) . . ?
O14 Zr4 O19 97.6(4) 17_655 17_655 ?
O14 Zr4 O19 145.3(5) . 17_655 ?
O14 Zr4 O19 145.3(5) 17_655 . ?
O14 Zr4 O19 97.6(4) . . ?
O13 Zr4 Zr2 95.60(13) 17_655 17_655 ?
O13 Zr4 Zr2 40.40(14) . 17_655 ?
O13 Zr4 Zr2 40.39(14) 17_655 . ?
O13 Zr4 Zr2 95.60(13) . . ?
O13 Zr4 Zr3 38.39(13) . . ?
O13 Zr4 Zr3 97.08(14) . 17_655 ?
O13 Zr4 Zr3 97.08(14) 17_655 . ?
O13 Zr4 Zr3 38.40(13) 17_655 17_655 ?
O13 Zr4 O13 124.3(3) 17_655 . ?
O6 Zr4 Zr2 159.53(16) 17_655 17_655 ?
O6 Zr4 Zr2 71.54(15) 17_655 . ?
O6 Zr4 Zr2 159.54(16) . . ?
O6 Zr4 Zr2 71.55(15) . 17_655 ?
O6 Zr4 Zr3 113.26(18) . . ?
O6 Zr4 Zr3 113.25(18) 17_655 17_655 ?
O6 Zr4 Zr3 102.84(19) . 17_655 ?
O6 Zr4 Zr3 102.84(19) 17_655 . ?
O6 Zr4 O13 74.9(2) . . ?
O6 Zr4 O13 74.9(2) 17_655 17_655 ?
O6 Zr4 O13 131.9(3) 17_655 . ?
O6 Zr4 O13 131.9(3) . 17_655 ?
O6 Zr4 O6 128.3(3) 17_655 . ?
O19 Zr4 Zr2 116.8(4) 17_655 . ?
O19 Zr4 Zr2 121.9(4) . . ?
O19 Zr4 Zr2 121.9(4) 17_655 17_655 ?
O19 Zr4 Zr2 116.8(4) . 17_655 ?
O19 Zr4 Zr3 176.7(4) 17_655 . ?
O19 Zr4 Zr3 88.6(4) 17_655 17_655 ?
O19 Zr4 Zr3 88.6(4) . . ?
O19 Zr4 Zr3 176.7(4) . 17_655 ?
O19 Zr4 O13 144.8(5) 17_655 . ?
O19 Zr4 O13 79.9(4) . . ?
O19 Zr4 O13 79.9(4) 17_655 17_655 ?
O19 Zr4 O13 144.8(5) . 17_655 ?
O19 Zr4 O6 70.0(5) . 17_655 ?
O19 Zr4 O6 75.0(5) 17_655 17_655 ?
O19 Zr4 O6 75.0(5) . . ?
O19 Zr4 O6 70.0(5) 17_655 . ?
O19 Zr4 O19 93.0(8) 17_655 . ?
C3 S1 C5 91.2(5) . . ?
C44 S2 C41 89.1(11) . . ?
Zr2 O15 Zr3 115.4(2) 17_655 . ?
Zr1 O15 Zr2 116.4(3) . 17_655 ?
Zr1 O15 Zr3 116.8(2) . . ?
Zr1 O16 Zr2 100.6(2) . . ?
Zr1 O16 Zr3 103.54(19) . . ?
Zr3 O16 Zr2 100.59(19) . . ?
C15 O3 Zr2 130.4(5) . 7_455 ?
Zr2 O14 Zr3 116.4(2) . . ?
Zr2 O14 Zr4 115.8(3) . . ?
Zr3 O14 Zr4 117.2(2) . . ?
Zr3 O13 Zr2 100.4(2) . 17_655 ?
Zr3 O13 Zr4 103.17(19) . . ?
Zr4 O13 Zr2 100.3(2) . 17_655 ?
C26 O5 Zr2 131.3(5) . 17_655 ?
C46 O11 Zr2 129.0(6) . . ?
C26 O6 Zr4 135.6(5) . . ?
C1 O1 Zr3 133.0(6) . 2_665 ?
C1 O2 Zr2 131.8(5) . 18_565 ?
C15 O4 Zr1 133.3(5) . 7_455 ?
C46 O12 Zr3 131.5(7) . . ?
Zr1 O17 H17A 109.5 . . ?
Zr1 O17 H17B 110.0 . . ?
H17A O17 H17B 104.1 . . ?
C27 O7 Zr3 129.2(8) . . ?
Zr3 O18 H18A 109.1 . . ?
Zr3 O18 H18B 109.9 . . ?
H18A O18 H18B 104.1 . . ?
C7 N2 H2 127.1 . . ?
C7 N2 C6 105.8(6) . . ?
C6 N2 H2 127.1 . . ?
C6 N1 C19 105.1(7) . . ?
C39 N3 C40 105.8(11) . . ?
C12 C11 H11 119.0 . . ?
C12 C11 C10 122.0(9) . . ?
C10 C11 H11 119.0 . . ?
O3 C15 O4 127.1(7) . . ?
O3 C15 C12 115.3(7) . . ?
O4 C15 C12 117.5(7) . . ?
N3 C39 C38 108.1(10) . . ?
N3 C39 C34 131.9(10) . . ?
C38 C39 C34 120.0 . . ?
C39 C38 N4 113.1(10) . . ?
C37 C38 C39 120.0 . . ?
C37 C38 N4 126.9(10) . . ?
C36 C37 C38 120.0 . . ?
C37 C36 H36 120.0 . . ?
C37 C36 C35 120.0 . . ?
C35 C36 H36 120.0 . . ?
C36 C35 H35 120.0 . . ?
C34 C35 C36 120.0 . . ?
C34 C35 H35 120.0 . . ?
C39 C34 C31 121.9(10) . . ?
C35 C34 C39 120.0 . . ?
C35 C34 C31 115.7(9) . . ?
C11 C12 C15 122.6(8) . . ?
C11 C12 C13 117.3(8) . . ?
C13 C12 C15 120.0(8) . . ?
C22 C23 C26 121.2(8) . . ?
C22 C23 C24 117.8(8) . . ?
C24 C23 C26 120.9(8) . . ?
C25 C52 C18 123.6(9) . . ?
C25 C52 C21 116.1(8) . . ?
C21 C52 C18 120.0(9) . . ?
O1 C1 O2 126.9(8) . . ?
O1 C1 C2 116.4(9) . . ?
O2 C1 C2 116.3(8) . . ?
C11 C10 H10 120.1 . . ?
C9 C10 C11 119.8(9) . . ?
C9 C10 H10 120.1 . . ?
C42 C41 S2 117.7(15) . . ?
C42 C41 C40 125.5(16) . . ?
C40 C41 S2 116.8(13) . . ?
C41 C42 H42 126.9 . . ?
C41 C42 C43 106.2(19) . . ?
C43 C42 H42 126.9 . . ?
O5 C26 C23 117.8(7) . . ?
O6 C26 O5 125.7(7) . . ?
O6 C26 C23 116.5(8) . . ?
C4 C2 C1 120.4(9) . . ?
C3 C2 C1 126.3(9) . . ?
C3 C2 C4 113.1(9) . . ?
C19 C18 C52 119.7(8) . . ?
C17 C18 C52 123.9(8) . . ?
C17 C18 C19 116.3(8) . . ?
C52 C25 H25 118.1 . . ?
C52 C25 C24 123.8(9) . . ?
C24 C25 H25 118.1 . . ?
C2 C4 H4 124.7 . . ?
C5 C4 C2 110.6(9) . . ?
C5 C4 H4 124.7 . . ?
C10 C9 C14 118.5(8) . . ?
C10 C9 C8 122.3(9) . . ?
C14 C9 C8 119.2(9) . . ?
N2 C7 C19 105.0(8) . . ?
N2 C7 C8 132.2(8) . . ?
C8 C7 C19 122.8(8) . . ?
C52 C21 H21 118.9 . . ?
C22 C21 C52 122.2(9) . . ?
C22 C21 H21 118.9 . . ?
N1 C19 C18 128.2(7) . . ?
N1 C19 C7 110.7(7) . . ?
C18 C19 C7 121.1(8) . . ?
C9 C14 H14 119.6 . . ?
C13 C14 C9 120.8(9) . . ?
C13 C14 H14 119.6 . . ?
C23 C22 C21 120.0(9) . . ?
C23 C22 H22 120.0 . . ?
C21 C22 H22 120.0 . . ?
N2 C6 C5 121.2(7) . . ?
N1 C6 N2 113.4(7) . . ?
N1 C6 C5 125.3(8) . . ?
C4 C5 S1 111.6(7) . . ?
C4 C5 C6 129.8(9) . . ?
C6 C5 S1 118.6(7) . . ?
C12 C13 H13 119.3 . . ?
C14 C13 C12 121.5(10) . . ?
C14 C13 H13 119.3 . . ?
C7 C8 C9 122.2(8) . . ?
C16 C8 C9 123.2(8) . . ?
C16 C8 C7 114.6(8) . . ?
C8 C16 H16 118.9 . . ?
C8 C16 C17 122.3(9) . . ?
C17 C16 H16 118.9 . . ?
O11 C46 O12 130.0(9) . . ?
O11 C46 H46 115.0 . . ?
O12 C46 H46 115.0 . . ?
C18 C17 C16 122.9(9) . . ?
C18 C17 H17 118.6 . . ?
C16 C17 H17 118.6 . . ?
S1 C3 H3 123.2 . . ?
C2 C3 S1 113.5(8) . . ?
C2 C3 H3 123.2 . . ?
C29 C28 C33 120.0 . . ?
C29 C28 C27 121.4(8) . . ?
C33 C28 C27 118.5(8) . . ?
C28 C29 H29 120.0 . . ?
C30 C29 C28 120.0 . . ?
C30 C29 H29 120.0 . . ?
C29 C30 H30 120.0 . . ?
C31 C30 C29 120.0 . . ?
C31 C30 H30 120.0 . . ?
C30 C31 C34 118.7(9) . . ?
C30 C31 C32 120.0 . . ?
C32 C31 C34 121.2(9) . . ?
C31 C32 H32 120.0 . . ?
C31 C32 C33 120.0 . . ?
C33 C32 H32 120.0 . . ?
C28 C33 H33 120.0 . . ?
C32 C33 C28 120.0 . . ?
C32 C33 H33 120.0 . . ?
O7 C27 O8 133.2(12) . . ?
O7 C27 C28 113.0(11) . . ?
O8 C27 C28 113.7(11) . . ?
C23 C24 C25 119.9(9) . . ?
C23 C24 H24 120.0 . . ?
C25 C24 H24 120.0 . . ?
C38 N4 H4A 129.5 . . ?
C38 N4 C40 100.9(11) . . ?
C40 N4 H4A 129.5 . . ?
N3 C40 C41 127.9(13) . . ?
N3 C40 N4 112.0(10) . . ?
N4 C40 C41 120.0(13) . . ?
C42 C43 C45 126.9(19) . . ?
C44 C43 C42 116(2) . . ?
C44 C43 C45 117.3(19) . . ?
O10 C45 C43 130(2) . . ?
O9 C45 O10 124(2) . . ?
O9 C45 C43 106(2) . . ?
S2 C44 H44 124.4 . . ?
C43 C44 S2 111.2(17) . . ?
C43 C44 H44 124.4 . . ?
Zr4 O19 H19A 113.4 . . ?
Zr4 O19 H19B 114.1 . . ?
H19A O19 H19B 99.9 . . ?
H49A C49 H49B 109.5 . . ?
H49A C49 H49C 109.5 . . ?
H49B C49 H49C 109.5 . . ?
N6 C49 H49A 109.5 . . ?
N6 C49 H49B 109.5 . . ?
N6 C49 H49C 109.5 . . ?
C49 N6 H6A 106.0 . . ?
C49 N6 H6B 106.0 . . ?
C49 N6 C50 125.1(14) . . ?
H6A N6 H6B 106.3 . . ?
C50 N6 H6A 106.0 . . ?
C50 N6 H6B 106.0 . . ?
N6 C50 H50A 109.5 . . ?
N6 C50 H50B 109.5 . . ?
N6 C50 H50C 109.5 . . ?
H50A C50 H50B 109.5 . . ?
H50A C50 H50C 109.5 . . ?
H50B C50 H50C 109.5 . . ?
H50D C50A H50E 109.5 . . ?
H50D C50A H50F 109.5 . . ?
H50E C50A H50F 109.5 . . ?
N6A C50A H50D 109.5 . . ?
N6A C50A H50E 109.5 . . ?
N6A C50A H50F 109.5 . . ?
C50A N6A H6AA 106.3 . . ?
C50A N6A H6AB 106.3 . . ?
C50A N6A C49A 124.0(16) . . ?
H6AA N6A H6AB 106.4 . . ?
C49A N6A H6AA 106.3 . . ?
C49A N6A H6AB 106.3 . . ?
N6A C49A H49D 109.5 . . ?
N6A C49A H49E 109.5 . . ?
N6A C49A H49F 109.5 . . ?
H49D C49A H49E 109.5 . . ?
H49D C49A H49F 109.5 . . ?
H49E C49A H49F 109.5 . . ?
H5A N5 H5B 107.0 . . ?
C47 N5 H5A 107.5 . . ?
C47 N5 H5B 107.5 . . ?
C47 N5 C48 119.4(17) . . ?
C48 N5 H5A 107.5 . . ?
C48 N5 H5B 107.5 . . ?
N5 C47 H47A 109.0 . . ?
N5 C47 H47B 109.6 . . ?
N5 C47 H47C 109.9 . . ?
H47A C47 H47B 109.4 . . ?
H47A C47 H47C 109.5 . . ?
H47B C47 H47C 109.4 . . ?
N5 C48 H48A 109.8 . . ?
N5 C48 H48B 109.0 . . ?
N5 C48 H48C 109.6 . . ?
H48A C48 H48B 109.5 . . ?
H48A C48 H48C 109.5 . . ?
H48B C48 H48C 109.5 . . ?

loop_
_geom_bond_atom_site_label_1
_geom_bond_atom_site_label_2
_geom_bond_distance
_geom_bond_site_symmetry_2
_geom_bond_publ_flag
Zr2 Zr1 3.4986(9) . ?
Zr2 Zr3 3.5085(9) . ?
Zr2 Zr3 3.4973(10) 17_655 ?
Zr2 Zr4 3.4972(9) . ?
Zr2 O15 2.061(5) 17_655 ?
Zr2 O16 2.314(5) . ?
Zr2 O3 2.214(5) 13_544 ?
Zr2 O14 2.062(5) . ?
Zr2 O13 2.303(5) 17_655 ?
Zr2 O5 2.208(5) 17_655 ?
Zr2 O11 2.196(6) . ?
Zr2 O2 2.201(6) 18_665 ?
Zr1 Zr3 3.5174(10) 17_655 ?
Zr1 Zr3 3.5174(10) . ?
Zr1 O15 2.054(5) . ?
Zr1 O15 2.054(5) 17_655 ?
Zr1 O16 2.232(5) . ?
Zr1 O16 2.232(5) 17_655 ?
Zr1 O4 2.287(5) 5_656 ?
Zr1 O4 2.287(5) 13_544 ?
Zr1 O17 2.202(6) . ?
Zr1 O17 2.202(6) 17_655 ?
Zr3 Zr4 3.5270(11) . ?
Zr3 O15 2.077(5) . ?
Zr3 O16 2.246(5) . ?
Zr3 O14 2.066(6) . ?
Zr3 O13 2.250(6) . ?
Zr3 O1 2.282(6) 3_565 ?
Zr3 O12 2.272(6) . ?
Zr3 O7 2.139(8) . ?
Zr3 O18 2.184(7) . ?
Zr4 O14 2.067(5) 17_655 ?
Zr4 O14 2.067(5) . ?
Zr4 O13 2.252(6) 17_655 ?
Zr4 O13 2.252(6) . ?
Zr4 O6 2.241(6) 17_655 ?
Zr4 O6 2.241(6) . ?
Zr4 O19 2.131(16) 17_655 ?
Zr4 O19 2.131(16) . ?
S1 C5 1.722(10) . ?
S1 C3 1.717(10) . ?
S2 C41 1.743(13) . ?
S2 C44 1.743(13) . ?
O3 C15 1.250(9) . ?
O5 C26 1.258(10) . ?
O11 C46 1.222(13) . ?
O6 C26 1.245(9) . ?
O1 C1 1.246(10) . ?
O2 C1 1.262(11) . ?
O4 C15 1.260(10) . ?
O12 C46 1.287(12) . ?
O17 H17A 0.8779 . ?
O17 H17B 0.8791 . ?
O7 C27 1.232(14) . ?
O18 H18A 0.8747 . ?
O18 H18B 0.8751 . ?
O8 C27 1.273(15) . ?
N2 H2 0.8800 . ?
N2 C7 1.361(10) . ?
N2 C6 1.382(10) . ?
N1 C19 1.353(10) . ?
N1 C6 1.296(10) . ?
N3 C39 1.375(13) . ?
N3 C40 1.417(12) . ?
C11 H11 0.9500 . ?
C11 C12 1.329(12) . ?
C11 C10 1.427(11) . ?
C15 C12 1.488(10) . ?
C39 C38 1.3900 . ?
C39 C34 1.3900 . ?
C38 C37 1.3900 . ?
C38 N4 1.406(13) . ?
C37 C36 1.3900 . ?
C36 H36 0.9500 . ?
C36 C35 1.3900 . ?
C35 H35 0.9500 . ?
C35 C34 1.3900 . ?
C34 C31 1.563(12) . ?
C12 C13 1.424(12) . ?
C23 C26 1.483(11) . ?
C23 C22 1.379(12) . ?
C23 C24 1.381(12) . ?
C52 C18 1.468(11) . ?
C52 C25 1.328(13) . ?
C52 C21 1.394(14) . ?
C1 C2 1.467(12) . ?
C10 H10 0.9500 . ?
C10 C9 1.363(13) . ?
C41 C42 1.358(14) . ?
C41 C40 1.496(13) . ?
C42 H42 0.9500 . ?
C42 C43 1.466(14) . ?
C2 C4 1.450(12) . ?
C2 C3 1.317(13) . ?
C18 C19 1.401(12) . ?
C18 C17 1.356(12) . ?
C25 H25 0.9500 . ?
C25 C24 1.382(12) . ?
C4 H4 0.9500 . ?
C4 C5 1.391(13) . ?
C9 C14 1.397(14) . ?
C9 C8 1.485(11) . ?
C7 C19 1.407(11) . ?
C7 C8 1.402(12) . ?
C21 H21 0.9500 . ?
C21 C22 1.380(12) . ?
C14 H14 0.9500 . ?
C14 C13 1.351(13) . ?
C22 H22 0.9500 . ?
C6 C5 1.440(12) . ?
C13 H13 0.9500 . ?
C8 C16 1.391(12) . ?
C16 H16 0.9500 . ?
C16 C17 1.409(12) . ?
C46 H46 0.9500 . ?
C17 H17 0.9500 . ?
C3 H3 0.9500 . ?
C28 C29 1.3900 . ?
C28 C33 1.3900 . ?
C28 C27 1.541(13) . ?
C29 H29 0.9500 . ?
C29 C30 1.3900 . ?
C30 H30 0.9500 . ?
C30 C31 1.3900 . ?
C31 C32 1.3900 . ?
C32 H32 0.9500 . ?
C32 C33 1.3900 . ?
C33 H33 0.9500 . ?
C24 H24 0.9500 . ?
O10 C45 1.272(13) . ?
O9 C45 1.254(14) . ?
N4 H4A 0.8800 . ?
N4 C40 1.438(12) . ?
C43 C45 1.514(14) . ?
C43 C44 1.376(14) . ?
C44 H44 0.9500 . ?
O19 H19A 0.9493 . ?
O19 H19B 0.9509 . ?
C49 H49A 0.9800 . ?
C49 H49B 0.9800 . ?
C49 H49C 0.9800 . ?
C49 N6 1.416(12) . ?
N6 H6A 0.9100 . ?
N6 H6B 0.9100 . ?
N6 C50 1.430(13) . ?
C50 H50A 0.9800 . ?
C50 H50B 0.9800 . ?
C50 H50C 0.9800 . ?
C50A H50D 0.9800 . ?
C50A H50E 0.9800 . ?
C50A H50F 0.9800 . ?
C50A N6A 1.403(13) . ?
N6A H6AA 0.9100 . ?
N6A H6AB 0.9100 . ?
N6A C49A 1.444(13) . ?
C49A H49D 0.9800 . ?
C49A H49E 0.9800 . ?
C49A H49F 0.9800 . ?
N5 H5A 0.9100 . ?
N5 H5B 0.9100 . ?
N5 C47 1.446(14) . ?
N5 C48 1.449(14) . ?
C47 H47A 0.9802 . ?
C47 H47B 0.9798 . ?
C47 H47C 0.9795 . ?
C48 H48A 0.9799 . ?
C48 H48B 0.9799 . ?
C48 H48C 0.9802 . ?

loop_
_geom_torsion_atom_site_label_1
_geom_torsion_atom_site_label_2
_geom_torsion_atom_site_label_3
_geom_torsion_atom_site_label_4
_geom_torsion
_geom_torsion_site_symmetry_1
_geom_torsion_site_symmetry_2
_geom_torsion_site_symmetry_3
_geom_torsion_site_symmetry_4
_geom_torsion_publ_flag
Zr2 O3 C15 O4 17.0(14) 7_455 . . . ?
Zr2 O3 C15 C12 -164.0(6) 7_455 . . . ?
Zr2 O5 C26 O6 7.8(15) 17_655 . . . ?
Zr2 O5 C26 C23 -173.9(6) 17_655 . . . ?
Zr2 O11 C46 O12 -14.1(18) . . . . ?
Zr2 O2 C1 O1 -4.0(16) 18_565 . . . ?
Zr2 O2 C1 C2 168.3(6) 18_565 . . . ?
Zr1 O4 C15 O3 -9.2(15) 7_455 . . . ?
Zr1 O4 C15 C12 171.8(6) 7_455 . . . ?
Zr3 O1 C1 O2 -7.9(17) 2_665 . . . ?
Zr3 O1 C1 C2 179.8(7) 2_665 . . . ?
Zr3 O12 C46 O11 -1.9(19) . . . . ?
Zr3 O7 C27 O8 53(2) . . . . ?
Zr3 O7 C27 C28 -130.7(9) . . . . ?
Zr4 O6 C26 O5 3.7(17) . . . . ?
Zr4 O6 C26 C23 -174.6(7) . . . . ?
S2 C41 C42 C43 3(3) . . . . ?
S2 C41 C40 N3 -178.9(16) . . . . ?
S2 C41 C40 N4 3(3) . . . . ?
O3 C15 C12 C11 6.5(14) . . . . ?
O3 C15 C12 C13 -170.4(9) . . . . ?
O1 C1 C2 C4 174.2(10) . . . . ?
O1 C1 C2 C3 -10.5(18) . . . . ?
O2 C1 C2 C4 1.2(15) . . . . ?
O2 C1 C2 C3 176.5(12) . . . . ?
O4 C15 C12 C11 -174.4(9) . . . . ?
O4 C15 C12 C13 8.7(14) . . . . ?
N2 C7 C19 N1 2.4(15) . . . . ?
N2 C7 C19 C18 -176.5(11) . . . . ?
N2 C7 C8 C9 -1(2) . . . . ?
N2 C7 C8 C16 176.4(14) . . . . ?
N2 C6 C5 S1 179.8(10) . . . . ?
N2 C6 C5 C4 1(2) . . . . ?
N1 C6 C5 S1 -4.4(19) . . . . ?
N1 C6 C5 C4 176.7(13) . . . . ?
N3 C39 C38 C37 -179.0(4) . . . . ?
N3 C39 C38 N4 0.9(14) . . . . ?
N3 C39 C34 C35 178.7(5) . . . . ?
N3 C39 C34 C31 17.2(14) . . . . ?
C11 C12 C13 C14 0.2(18) . . . . ?
C11 C10 C9 C14 -4.8(16) . . . . ?
C11 C10 C9 C8 174.6(10) . . . . ?
C15 C12 C13 C14 177.3(11) . . . . ?
C39 N3 C40 C41 179(2) . . . . ?
C39 N3 C40 N4 -3(2) . . . . ?
C39 C38 C37 C36 0.0 . . . . ?
C39 C38 N4 C40 -2(2) . . . . ?
C39 C34 C31 C30 -42.4(13) . . . . ?
C39 C34 C31 C32 142.0(8) . . . . ?
C38 C39 C34 C35 0.0 . . . . ?
C38 C39 C34 C31 -161.6(14) . . . . ?
C38 C37 C36 C35 0.0 . . . . ?
C38 N4 C40 N3 3(2) . . . . ?
C38 N4 C40 C41 -179(2) . . . . ?
C37 C38 N4 C40 177.5(12) . . . . ?
C37 C36 C35 C34 0.0 . . . . ?
C36 C35 C34 C39 0.0 . . . . ?
C36 C35 C34 C31 162.7(13) . . . . ?
C35 C34 C31 C30 155.3(6) . . . . ?
C35 C34 C31 C32 -20.3(11) . . . . ?
C34 C39 C38 C37 0.0 . . . . ?
C34 C39 C38 N4 179.9(15) . . . . ?
C34 C31 C32 C33 175.6(10) . . . . ?
C12 C11 C10 C9 3.8(15) . . . . ?
C52 C18 C19 N1 -2(2) . . . . ?
C52 C18 C19 C7 177.0(11) . . . . ?
C52 C18 C17 C16 -179.3(13) . . . . ?
C52 C25 C24 C23 -2.6(17) . . . . ?
C52 C21 C22 C23 0(2) . . . . ?
C1 C2 C4 C5 175.6(10) . . . . ?
C1 C2 C3 S1 -175.9(9) . . . . ?
C10 C11 C12 C15 -178.4(9) . . . . ?
C10 C11 C12 C13 -1.3(15) . . . . ?
C10 C9 C14 C13 3.7(19) . . . . ?
C10 C9 C8 C7 -45.4(18) . . . . ?
C10 C9 C8 C16 136.9(13) . . . . ?
C41 S2 C44 C43 -2(2) . . . . ?
C41 C42 C43 C45 -180(2) . . . . ?
C41 C42 C43 C44 -5(3) . . . . ?
C42 C41 C40 N3 3(4) . . . . ?
C42 C41 C40 N4 -175(2) . . . . ?
C42 C43 C45 O10 -170(3) . . . . ?
C42 C43 C45 O9 3(3) . . . . ?
C42 C43 C44 S2 4(3) . . . . ?
C26 C23 C22 C21 -177.4(11) . . . . ?
C26 C23 C24 C25 178.6(10) . . . . ?
C2 C4 C5 S1 0.8(13) . . . . ?
C2 C4 C5 C6 179.7(12) . . . . ?
C18 C52 C25 C24 -171.2(10) . . . . ?
C18 C52 C21 C22 172.7(12) . . . . ?
C25 C52 C18 C19 45.3(17) . . . . ?
C25 C52 C18 C17 -138.8(13) . . . . ?
C25 C52 C21 C22 -1.6(18) . . . . ?
C4 C2 C3 S1 -0.3(16) . . . . ?
C9 C14 C13 C12 -1(2) . . . . ?
C9 C8 C16 C17 175.7(13) . . . . ?
C7 N2 C6 N1 0.7(15) . . . . ?
C7 N2 C6 C5 177.0(11) . . . . ?
C7 C8 C16 C17 -2(2) . . . . ?
C21 C52 C18 C19 -128.5(13) . . . . ?
C21 C52 C18 C17 47.4(19) . . . . ?
C21 C52 C25 C24 2.9(16) . . . . ?
C19 N1 C6 N2 0.7(15) . . . . ?
C19 N1 C6 C5 -175.4(12) . . . . ?
C19 C18 C17 C16 -3(2) . . . . ?
C19 C7 C8 C9 -178.2(12) . . . . ?
C19 C7 C8 C16 0(2) . . . . ?
C14 C9 C8 C7 134.0(13) . . . . ?
C14 C9 C8 C16 -43.7(19) . . . . ?
C22 C23 C26 O5 -2.5(15) . . . . ?
C22 C23 C26 O6 176.0(10) . . . . ?
C22 C23 C24 C25 0.9(16) . . . . ?
C6 N2 C7 C19 -1.8(14) . . . . ?
C6 N2 C7 C8 -179.0(14) . . . . ?
C6 N1 C19 C18 176.8(13) . . . . ?
C6 N1 C19 C7 -1.9(15) . . . . ?
C5 S1 C3 C2 0.6(12) . . . . ?
C8 C9 C14 C13 -175.7(12) . . . . ?
C8 C7 C19 N1 179.9(12) . . . . ?
C8 C7 C19 C18 1(2) . . . . ?
C8 C16 C17 C18 4(2) . . . . ?
C17 C18 C19 N1 -177.9(14) . . . . ?
C17 C18 C19 C7 0.8(19) . . . . ?
C3 S1 C5 C4 -0.8(11) . . . . ?
C3 S1 C5 C6 -179.9(11) . . . . ?
C3 C2 C4 C5 -0.3(16) . . . . ?
C28 C29 C30 C31 0.0 . . . . ?
C29 C28 C33 C32 0.0 . . . . ?
C29 C28 C27 O7 160.4(10) . . . . ?
C29 C28 C27 O8 -22.4(17) . . . . ?
C29 C30 C31 C34 -175.7(9) . . . . ?
C29 C30 C31 C32 0.0 . . . . ?
C30 C31 C32 C33 0.0 . . . . ?
C31 C32 C33 C28 0.0 . . . . ?
C33 C28 C29 C30 0.0 . . . . ?
C33 C28 C27 O7 -15.7(15) . . . . ?
C33 C28 C27 O8 161.5(10) . . . . ?
C27 C28 C29 C30 -176.0(10) . . . . ?
C27 C28 C33 C32 176.1(10) . . . . ?
C24 C23 C26 O5 179.9(10) . . . . ?
C24 C23 C26 O6 -1.6(15) . . . . ?
C24 C23 C22 C21 0.3(18) . . . . ?
N4 C38 C37 C36 -179.9(17) . . . . ?
C40 N3 C39 C38 1.2(12) . . . . ?
C40 N3 C39 C34 -177.7(13) . . . . ?
C40 C41 C42 C43 -179(2) . . . . ?
C45 C43 C44 S2 -179.8(18) . . . . ?
C44 S2 C41 C42 0(2) . . . . ?
C44 S2 C41 C40 -179(2) . . . . ?
C44 C43 C45 O10 14(4) . . . . ?
C44 C43 C45 O9 -172(2) . . . . ?

loop_
_platon_squeeze_void_nr
_platon_squeeze_void_average_x
_platon_squeeze_void_average_y
_platon_squeeze_void_average_z
_platon_squeeze_void_volume
_platon_squeeze_void_count_electrons
_platon_squeeze_void_content
1 -0.022 -0.099 -0.002 18505 3990 ' '
2 0.356 0.000 0.500 7 0 ' '
3 0.333 0.023 0.167 8 0 ' '
4 0.977 0.311 0.167 8 0 ' '
5 0.023 0.333 0.833 8 0 ' '
6 0.000 0.356 0.500 7 0 ' '
7 0.644 0.644 0.500 7 0 ' '
8 0.689 0.667 0.167 8 0 ' '
9 0.667 0.689 0.833 8 0 ' '
10 0.311 0.977 0.833 8 0 ' '

loop_
_twin_individual_id
_twin_individual_mass_fraction_refined
1 0.92(2)
2 0.08(2)
